data_7240667
loop_
_publ_author_name
'Kara Ali, Zeinab'
'Iankovitch, Anna'
'Jokar, Mahboubeh'
'Maris, Thierry'
'Lebel, Olivier'
'Pellerin, Christian'

_publ_section_title
;
 Glass engineering of aminotriazine&#x2010;based materials with
 sub&#x2010;ambient Tg and high kinetic stability
;
_journal_name_full CrystEngComm
_journal_paper_doi 10.1039/D0CE00500B
_journal_year 2020
_chemical_absolute_configuration unk
_chemical_formula_moiety 'C19 H28 N6'
_chemical_formula_sum 'C19 H28 N6'
_chemical_formula_weight 340.47
_space_group_crystal_system orthorhombic
_space_group_IT_number 29
_space_group_name_Hall 'P 2c -2ac'
_space_group_name_H-M_alt 'P c a 21'
_atom_sites_solution_hydrogens geom
_atom_sites_solution_primary dual
_audit_creation_date 2018-08-10
_audit_creation_method
;
Olex2 1.2
(compiled 2018.05.29 svn.r3508 for OlexSys, GUI svn.r5506)
;
_audit_update_record
;
2020-03-27 deposited with the CCDC.	2020-06-08 downloaded from the CCDC.
;
_cell_angle_alpha 90
_cell_angle_beta 90
_cell_angle_gamma 90
_cell_formula_units_Z 4
_cell_length_a 14.6085(5)
_cell_length_b 12.2750(4)
_cell_length_c 10.4746(4)
_cell_measurement_reflns_used 5739
_cell_measurement_temperature 150
_cell_measurement_theta_max 49.852
_cell_measurement_theta_min 3.133
_cell_volume 1878.30(11)
_computing_cell_refinement
;       
SAINT (2013) V8.38A; Integration Software for Single Crystal Data. 
Bruker AXS Inc., Madison, WI 53719-1173.'
;
_computing_data_collection
;
APEX 2 (2013) Bruker AXS Inc., Madison, WI 53719-1173.
;
_computing_data_reduction
;       
SAINT (2013) V8.38A; Integration Software for Single Crystal Data. 
Bruker AXS Inc., Madison, WI 53719-1173.'
;
_computing_molecular_graphics 'Olex2 (Dolomanov et al., 2009)'
_computing_publication_material 'Olex2 (Dolomanov et al., 2009)'
_computing_structure_refinement 'XL (Sheldrick, 2008)'
_computing_structure_solution 'XT (Sheldrick, 2015)'
_diffrn_ambient_temperature 150
_diffrn_detector 'CMOS Area detector'
_diffrn_detector_area_resol_mean 10.24
_diffrn_detector_type 'Bruker Photon 100 CMOS Detector'
_diffrn_measured_fraction_theta_full 1.000
_diffrn_measured_fraction_theta_max 0.997
_diffrn_measurement_device 'k-geometry diffractometer'
_diffrn_measurement_device_type 'Bruker Venture Metaljet'
_diffrn_measurement_method '\w and \f scans'
_diffrn_radiation_collimation 'Focusing mirrors'
_diffrn_radiation_monochromator 'Helios MX Mirror Optics'
_diffrn_radiation_probe x-ray
_diffrn_radiation_type GaK\a
_diffrn_radiation_wavelength 1.34139
_diffrn_reflns_av_R_equivalents 0.0978
_diffrn_reflns_av_unetI/netI 0.0376
_diffrn_reflns_Laue_measured_fraction_full 1.000
_diffrn_reflns_Laue_measured_fraction_max 0.997
_diffrn_reflns_limit_h_max 17
_diffrn_reflns_limit_h_min -17
_diffrn_reflns_limit_k_max 14
_diffrn_reflns_limit_k_min -14
_diffrn_reflns_limit_l_max 12
_diffrn_reflns_limit_l_min -12
_diffrn_reflns_number 15250
_diffrn_reflns_point_group_measured_fraction_full 0.531
_diffrn_reflns_point_group_measured_fraction_max 0.529
_diffrn_reflns_theta_full 53.594
_diffrn_reflns_theta_max 54.076
_diffrn_reflns_theta_min 3.132
_diffrn_source 'Metal Jet'
_diffrn_source_target Ga
_diffrn_source_type 'Gallium Liquid Metal Jet Source'
_exptl_absorpt_coefficient_mu 0.375
_exptl_absorpt_correction_T_max 0.750
_exptl_absorpt_correction_T_min 0.535
_exptl_absorpt_correction_type multi-scan
_exptl_absorpt_process_details
;
 TWINABS-2012/1 (Bruker,2012) was used for absorption correction.

Final HKLF 4 output contains 45309 reflections, Rint = 0.1364
 (19850 with I > 3sig(I), Rint = 0.0978)
;
_exptl_crystal_colour 'clear light colourless'
_exptl_crystal_colour_lustre clear
_exptl_crystal_colour_modifier light
_exptl_crystal_colour_primary colourless
_exptl_crystal_density_diffrn 1.204
_exptl_crystal_description Fragment
_exptl_crystal_F_000 736
_exptl_crystal_size_max 0.07
_exptl_crystal_size_mid 0.06
_exptl_crystal_size_min 0.03
_refine_diff_density_max 0.335
_refine_diff_density_min -0.291
_refine_diff_density_rms 0.059
_refine_ls_abs_structure_details
;
As the sample is twinned, no Flack 
parameter value is reported 
;
_refine_ls_extinction_method none
_refine_ls_goodness_of_fit_ref 1.176
_refine_ls_hydrogen_treatment constr
_refine_ls_matrix_type full
_refine_ls_number_parameters 230
_refine_ls_number_reflns 1836
_refine_ls_number_restraints 1
_refine_ls_restrained_S_all 1.175
_refine_ls_R_factor_all 0.0915
_refine_ls_R_factor_gt 0.0795
_refine_ls_shift/su_max 0.000
_refine_ls_shift/su_mean 0.000
_refine_ls_structure_factor_coef Fsqd
_refine_ls_weighting_details 'w=1/[\s^2^(Fo^2^)+(0.1278P)^2^+0.1134P] where P=(Fo^2^+2Fc^2^)/3'
_refine_ls_weighting_scheme calc
_refine_ls_wR_factor_gt 0.1938
_refine_ls_wR_factor_ref 0.2022
_reflns_Friedel_coverage 0.000
_reflns_Friedel_fraction_full 0.000
_reflns_Friedel_fraction_max 0.000
_reflns_number_gt 1570
_reflns_number_total 1836
_reflns_threshold_expression 'I > 2\s(I)'
_cod_data_source_file d0ce00500b2.cif
_cod_data_source_block pelle152
_cod_depositor_comments
;
The following automatic conversions were performed:

data item '_diffrn_radiation_probe' value 'X-ray' was changed to
'x-ray' in accordance with the
/home/data/users/saulius/crontab/automatic-downloads/rss-feeds/RSC/lib/dictionaries/cif_core.dic
dictionary named 'cif_core.dic' version 2.4.2 last updated on
2011-04-26.

Automatic conversion script
Id: cif_fix_values 7556 2019-12-06 15:28:31Z antanas 
;
_cod_database_code 7240667
_shelx_shelxl_version_number 2018/3
_shelx_space_group_comment
;
The symmetry employed for this shelxl refinement is uniquely defined
by the following loop, which should always be used as a source of
symmetry information in preference to the above space-group names.
They are only intended as comments.
;
_shelx_estimated_absorpt_t_max 0.989
_shelx_estimated_absorpt_t_min 0.974
_olex2_refinement_description
;
1. Fixed Uiso
 At 1.2 times of:
  All C(H) groups, All C(H,H) groups
 At 1.5 times of:
  All C(H,H,H) groups
2.a Ternary CH refined with riding coordinates:
 C14(H14)
2.b Secondary CH2 refined with riding coordinates:
 C15(H15A,H15B), C16(H16A,H16B), C17(H17A,H17B), C18(H18A,H18B), C19(H19A,H19B)
2.c Aromatic/amide H refined with riding coordinates:
 C9(H9), C10(H10), C11(H11), C12(H12), C13(H13)
2.d Idealised Me refined as rotating group:
 C4(H4A,H4B,H4C), C5(H5A,H5B,H5C), C6(H6A,H6B,H6C), C7(H7A,H7B,H7C)
;
_olex2_submission_special_instructions 'No special instructions were received'

loop_
_space_group_symop_operation_xyz
'x, y, z'
'-x, -y, z+1/2'
'x+1/2, -y, z'
'-x+1/2, y, z+1/2'

loop_
_atom_site_label
_atom_site_type_symbol
_atom_site_fract_x
_atom_site_fract_y
_atom_site_fract_z
_atom_site_U_iso_or_equiv
_atom_site_adp_type
_atom_site_occupancy
_atom_site_site_symmetry_order
_atom_site_calc_flag
_atom_site_refinement_flags_posn
_atom_site_refinement_flags_adp
_atom_site_refinement_flags_occupancy
_atom_site_disorder_assembly
_atom_site_disorder_group
N1 N 0.5553(3) 0.4175(3) 0.4098(4) 0.0430(10) Uani 1 1 d . . . . .
N2 N 0.6222(3) 0.5872(3) 0.4741(4) 0.0388(9) Uani 1 1 d . . . . .
N3 N 0.7043(3) 0.4208(3) 0.5063(4) 0.0445(10) Uani 1 1 d . . . . .
N4 N 0.6398(3) 0.2601(3) 0.4389(5) 0.0509(11) Uani 1 1 d . . . . .
N5 N 0.4791(3) 0.5793(3) 0.3795(4) 0.0418(10) Uani 1 1 d . . . . .
N6 N 0.7630(3) 0.5861(3) 0.5717(4) 0.0410(9) Uani 1 1 d . . . . .
C1 C 0.6333(3) 0.3694(4) 0.4514(4) 0.0400(11) Uani 1 1 d . . . . .
C2 C 0.5552(3) 0.5263(4) 0.4234(5) 0.0377(10) Uani 1 1 d . . . . .
C3 C 0.6950(3) 0.5291(4) 0.5155(4) 0.0369(10) Uani 1 1 d . . . . .
C4 C 0.5722(4) 0.1989(4) 0.3678(8) 0.0652(16) Uani 1 1 d . . . . .
H4A H 0.518892 0.245149 0.351128 0.098 Uiso 1 1 calc GR . . . .
H4B H 0.553292 0.135148 0.417636 0.098 Uiso 1 1 calc GR . . . .
H4C H 0.598728 0.174857 0.286634 0.098 Uiso 1 1 calc GR . . . .
C5 C 0.7229(4) 0.2037(4) 0.4779(7) 0.0628(16) Uani 1 1 d . . . . .
H5A H 0.766551 0.203040 0.406937 0.094 Uiso 1 1 calc GR . . . .
H5B H 0.707895 0.128600 0.502018 0.094 Uiso 1 1 calc GR . . . .
H5C H 0.750087 0.241376 0.551148 0.094 Uiso 1 1 calc GR . . . .
C6 C 0.4096(3) 0.5155(4) 0.3100(5) 0.0517(13) Uani 1 1 d . . . . .
H6A H 0.431612 0.499972 0.223524 0.078 Uiso 1 1 calc GR . . . .
H6B H 0.352521 0.557317 0.305126 0.078 Uiso 1 1 calc GR . . . .
H6C H 0.398380 0.446877 0.355140 0.078 Uiso 1 1 calc GR . . . .
C7 C 0.8361(3) 0.5261(5) 0.6368(6) 0.0533(14) Uani 1 1 d . . . . .
H7A H 0.834382 0.542544 0.728350 0.080 Uiso 1 1 calc GR . . . .
H7B H 0.895505 0.547839 0.601713 0.080 Uiso 1 1 calc GR . . . .
H7C H 0.827214 0.447691 0.624011 0.080 Uiso 1 1 calc GR . . . .
C8 C 0.4705(3) 0.6937(4) 0.3800(5) 0.0402(11) Uani 1 1 d . . . . .
C9 C 0.4435(3) 0.7482(4) 0.2697(5) 0.0517(13) Uani 1 1 d . . . . .
H9 H 0.431980 0.708026 0.193861 0.062 Uiso 1 1 calc R . . . .
C10 C 0.4332(4) 0.8601(4) 0.2696(6) 0.0554(14) Uani 1 1 d . . . . .
H10 H 0.415148 0.896465 0.193589 0.066 Uiso 1 1 calc R . . . .
C11 C 0.4490(4) 0.9198(4) 0.3801(7) 0.0626(16) Uani 1 1 d . . . . .
H11 H 0.441920 0.996705 0.380083 0.075 Uiso 1 1 calc R . . . .
C12 C 0.4752(4) 0.8659(5) 0.4900(7) 0.0642(16) Uani 1 1 d . . . . .
H12 H 0.486603 0.906382 0.565595 0.077 Uiso 1 1 calc R . . . .
C13 C 0.4850(4) 0.7537(4) 0.4915(5) 0.0489(12) Uani 1 1 d . . . . .
H13 H 0.501554 0.717520 0.568281 0.059 Uiso 1 1 calc R . . . .
C14 C 0.7545(3) 0.7040(3) 0.5925(5) 0.0406(11) Uani 1 1 d . . . . .
H14 H 0.717252 0.734310 0.520643 0.049 Uiso 1 1 calc R . . . .
C15 C 0.7043(3) 0.7293(4) 0.7157(5) 0.0484(12) Uani 1 1 d . . . . .
H15A H 0.738841 0.698484 0.788520 0.058 Uiso 1 1 calc R . . . .
H15B H 0.643209 0.694384 0.713899 0.058 Uiso 1 1 calc R . . . .
C16 C 0.6929(4) 0.8522(4) 0.7348(6) 0.0569(14) Uani 1 1 d . . . . .
H16A H 0.652822 0.881792 0.666946 0.068 Uiso 1 1 calc R . . . .
H16B H 0.663054 0.866006 0.818097 0.068 Uiso 1 1 calc R . . . .
C17 C 0.7846(4) 0.9098(4) 0.7310(7) 0.0688(17) Uani 1 1 d . . . . .
H17A H 0.775066 0.989514 0.736815 0.083 Uiso 1 1 calc R . . . .
H17B H 0.822063 0.886886 0.805060 0.083 Uiso 1 1 calc R . . . .
C18 C 0.8347(4) 0.8832(4) 0.6090(6) 0.0592(15) Uani 1 1 d . . . . .
H18A H 0.895529 0.918677 0.610474 0.071 Uiso 1 1 calc R . . . .
H18B H 0.800041 0.913374 0.535873 0.071 Uiso 1 1 calc R . . . .
C19 C 0.8472(4) 0.7604(4) 0.5898(6) 0.0543(13) Uani 1 1 d . . . . .
H19A H 0.877561 0.746572 0.506791 0.065 Uiso 1 1 calc R . . . .
H19B H 0.886689 0.730596 0.658226 0.065 Uiso 1 1 calc R . . . .

loop_
_atom_site_aniso_label
_atom_site_aniso_U_11
_atom_site_aniso_U_22
_atom_site_aniso_U_33
_atom_site_aniso_U_23
_atom_site_aniso_U_13
_atom_site_aniso_U_12
N1 0.037(2) 0.042(2) 0.050(2) -0.0034(18) 0.0008(19) -0.0007(17)
N2 0.038(2) 0.0377(19) 0.040(2) -0.0022(16) 0.0003(17) -0.0029(17)
N3 0.043(2) 0.042(2) 0.049(2) -0.0023(18) -0.001(2) 0.0012(17)
N4 0.047(2) 0.039(2) 0.067(3) -0.007(2) 0.001(2) -0.0020(19)
N5 0.036(2) 0.041(2) 0.048(2) -0.0057(18) -0.0028(19) -0.0033(17)
N6 0.038(2) 0.041(2) 0.044(2) -0.0001(18) -0.0098(18) 0.0003(17)
C1 0.041(3) 0.036(2) 0.043(3) 0.000(2) 0.006(2) -0.003(2)
C2 0.035(2) 0.040(2) 0.038(2) -0.0032(19) 0.002(2) -0.0036(19)
C3 0.032(2) 0.044(3) 0.034(2) -0.001(2) -0.0002(19) 0.001(2)
C4 0.058(4) 0.049(3) 0.088(4) -0.011(3) 0.003(3) -0.005(3)
C5 0.055(3) 0.039(3) 0.094(5) -0.009(3) 0.002(4) 0.007(2)
C6 0.039(3) 0.060(3) 0.055(3) -0.011(3) -0.011(3) -0.007(2)
C7 0.041(3) 0.058(3) 0.061(3) -0.002(2) -0.011(3) 0.007(2)
C8 0.030(2) 0.041(2) 0.050(3) 0.002(2) -0.005(2) 0.0002(19)
C9 0.039(3) 0.061(3) 0.055(3) 0.002(3) 0.000(2) 0.000(2)
C10 0.041(3) 0.058(3) 0.067(4) 0.014(3) 0.001(3) 0.000(2)
C11 0.050(3) 0.046(3) 0.091(5) 0.001(3) -0.001(3) 0.002(2)
C12 0.055(4) 0.056(3) 0.082(4) -0.013(3) -0.014(3) 0.004(3)
C13 0.046(3) 0.049(3) 0.051(3) -0.004(2) -0.006(2) 0.005(2)
C14 0.039(2) 0.042(2) 0.041(3) 0.001(2) -0.004(2) -0.001(2)
C15 0.050(3) 0.044(3) 0.051(3) 0.000(2) -0.005(3) -0.005(2)
C16 0.065(4) 0.049(3) 0.057(3) -0.006(3) 0.005(3) 0.006(3)
C17 0.085(4) 0.046(3) 0.076(4) -0.012(3) -0.013(4) -0.009(3)
C18 0.064(4) 0.050(3) 0.064(3) 0.003(3) -0.007(3) -0.025(3)
C19 0.044(3) 0.059(3) 0.060(3) 0.008(3) 0.000(3) -0.005(2)

loop_
_atom_type_symbol
_atom_type_description
_atom_type_scat_dispersion_real
_atom_type_scat_dispersion_imag
_atom_type_scat_source
C C 0.0137 0.0070 'International Tables Vol C Tables 4.2.6.8 and 6.1.1.4'
H H 0.0000 0.0000 'International Tables Vol C Tables 4.2.6.8 and 6.1.1.4'
N N 0.0241 0.0137 'International Tables Vol C Tables 4.2.6.8 and 6.1.1.4'

loop_
_geom_angle_atom_site_label_1
_geom_angle_atom_site_label_2
_geom_angle_atom_site_label_3
_geom_angle
_geom_angle_site_symmetry_1
_geom_angle_site_symmetry_3
_geom_angle_publ_flag
C2 N1 C1 113.6(4) . . ?
C2 N2 C3 114.0(4) . . ?
C3 N3 C1 114.7(4) . . ?
C1 N4 C4 121.2(5) . . ?
C1 N4 C5 120.2(4) . . ?
C4 N4 C5 117.8(4) . . ?
C2 N5 C6 118.2(4) . . ?
C2 N5 C8 123.0(4) . . ?
C8 N5 C6 118.0(4) . . ?
C3 N6 C7 118.6(4) . . ?
C3 N6 C14 120.8(4) . . ?
C7 N6 C14 119.2(4) . . ?
N3 C1 N1 125.6(4) . . ?
N3 C1 N4 116.9(4) . . ?
N4 C1 N1 117.4(4) . . ?
N1 C2 N5 116.0(4) . . ?
N2 C2 N1 126.6(4) . . ?
N2 C2 N5 117.4(4) . . ?
N3 C3 N2 125.5(4) . . ?
N3 C3 N6 118.1(4) . . ?
N6 C3 N2 116.5(4) . . ?
N4 C4 H4A 109.5 . . ?
N4 C4 H4B 109.5 . . ?
N4 C4 H4C 109.5 . . ?
H4A C4 H4B 109.5 . . ?
H4A C4 H4C 109.5 . . ?
H4B C4 H4C 109.5 . . ?
N4 C5 H5A 109.5 . . ?
N4 C5 H5B 109.5 . . ?
N4 C5 H5C 109.5 . . ?
H5A C5 H5B 109.5 . . ?
H5A C5 H5C 109.5 . . ?
H5B C5 H5C 109.5 . . ?
N5 C6 H6A 109.5 . . ?
N5 C6 H6B 109.5 . . ?
N5 C6 H6C 109.5 . . ?
H6A C6 H6B 109.5 . . ?
H6A C6 H6C 109.5 . . ?
H6B C6 H6C 109.5 . . ?
N6 C7 H7A 109.5 . . ?
N6 C7 H7B 109.5 . . ?
N6 C7 H7C 109.5 . . ?
H7A C7 H7B 109.5 . . ?
H7A C7 H7C 109.5 . . ?
H7B C7 H7C 109.5 . . ?
C9 C8 N5 120.0(5) . . ?
C9 C8 C13 119.0(4) . . ?
C13 C8 N5 121.0(5) . . ?
C8 C9 H9 119.7 . . ?
C10 C9 C8 120.6(5) . . ?
C10 C9 H9 119.7 . . ?
C9 C10 H10 119.8 . . ?
C9 C10 C11 120.3(5) . . ?
C11 C10 H10 119.8 . . ?
C10 C11 H11 120.4 . . ?
C12 C11 C10 119.2(5) . . ?
C12 C11 H11 120.4 . . ?
C11 C12 H12 119.5 . . ?
C11 C12 C13 121.0(6) . . ?
C13 C12 H12 119.5 . . ?
C8 C13 H13 120.0 . . ?
C12 C13 C8 119.9(5) . . ?
C12 C13 H13 120.0 . . ?
N6 C14 H14 107.5 . . ?
N6 C14 C15 111.6(4) . . ?
N6 C14 C19 111.7(4) . . ?
C15 C14 H14 107.5 . . ?
C15 C14 C19 110.7(4) . . ?
C19 C14 H14 107.5 . . ?
C14 C15 H15A 109.3 . . ?
C14 C15 H15B 109.3 . . ?
C14 C15 C16 111.4(4) . . ?
H15A C15 H15B 108.0 . . ?
C16 C15 H15A 109.3 . . ?
C16 C15 H15B 109.3 . . ?
C15 C16 H16A 109.4 . . ?
C15 C16 H16B 109.4 . . ?
H16A C16 H16B 108.0 . . ?
C17 C16 C15 111.1(4) . . ?
C17 C16 H16A 109.4 . . ?
C17 C16 H16B 109.4 . . ?
C16 C17 H17A 109.6 . . ?
C16 C17 H17B 109.6 . . ?
H17A C17 H17B 108.1 . . ?
C18 C17 C16 110.5(5) . . ?
C18 C17 H17A 109.6 . . ?
C18 C17 H17B 109.6 . . ?
C17 C18 H18A 109.1 . . ?
C17 C18 H18B 109.1 . . ?
C17 C18 C19 112.5(5) . . ?
H18A C18 H18B 107.8 . . ?
C19 C18 H18A 109.1 . . ?
C19 C18 H18B 109.1 . . ?
C14 C19 C18 109.8(4) . . ?
C14 C19 H19A 109.7 . . ?
C14 C19 H19B 109.7 . . ?
C18 C19 H19A 109.7 . . ?
C18 C19 H19B 109.7 . . ?
H19A C19 H19B 108.2 . . ?

loop_
_geom_bond_atom_site_label_1
_geom_bond_atom_site_label_2
_geom_bond_distance
_geom_bond_site_symmetry_2
_geom_bond_publ_flag
N1 C1 1.355(6) . ?
N1 C2 1.343(5) . ?
N2 C2 1.341(6) . ?
N2 C3 1.352(6) . ?
N3 C1 1.343(6) . ?
N3 C3 1.341(6) . ?
N4 C1 1.352(6) . ?
N4 C4 1.446(8) . ?
N4 C5 1.456(7) . ?
N5 C2 1.368(6) . ?
N5 C6 1.475(6) . ?
N5 C8 1.410(5) . ?
N6 C3 1.350(6) . ?
N6 C7 1.465(6) . ?
N6 C14 1.469(5) . ?
C4 H4A 0.9800 . ?
C4 H4B 0.9800 . ?
C4 H4C 0.9800 . ?
C5 H5A 0.9800 . ?
C5 H5B 0.9800 . ?
C5 H5C 0.9800 . ?
C6 H6A 0.9800 . ?
C6 H6B 0.9800 . ?
C6 H6C 0.9800 . ?
C7 H7A 0.9800 . ?
C7 H7B 0.9800 . ?
C7 H7C 0.9800 . ?
C8 C9 1.391(8) . ?
C8 C13 1.397(7) . ?
C9 H9 0.9500 . ?
C9 C10 1.383(8) . ?
C10 H10 0.9500 . ?
C10 C11 1.388(9) . ?
C11 H11 0.9500 . ?
C11 C12 1.382(10) . ?
C12 H12 0.9500 . ?
C12 C13 1.385(8) . ?
C13 H13 0.9500 . ?
C14 H14 1.0000 . ?
C14 C15 1.516(8) . ?
C14 C19 1.522(7) . ?
C15 H15A 0.9900 . ?
C15 H15B 0.9900 . ?
C15 C16 1.530(7) . ?
C16 H16A 0.9900 . ?
C16 H16B 0.9900 . ?
C16 C17 1.516(8) . ?
C17 H17A 0.9900 . ?
C17 H17B 0.9900 . ?
C17 C18 1.508(10) . ?
C18 H18A 0.9900 . ?
C18 H18B 0.9900 . ?
C18 C19 1.533(7) . ?
C19 H19A 0.9900 . ?
C19 H19B 0.9900 . ?

loop_
_geom_torsion_atom_site_label_1
_geom_torsion_atom_site_label_2
_geom_torsion_atom_site_label_3
_geom_torsion_atom_site_label_4
_geom_torsion
_geom_torsion_site_symmetry_1
_geom_torsion_site_symmetry_2
_geom_torsion_site_symmetry_3
_geom_torsion_site_symmetry_4
_geom_torsion_publ_flag
N5 C8 C9 C10 178.8(4) . . . . ?
N5 C8 C13 C12 -179.3(4) . . . . ?
N6 C14 C15 C16 -178.2(4) . . . . ?
N6 C14 C19 C18 178.8(4) . . . . ?
C1 N1 C2 N2 -1.0(7) . . . . ?
C1 N1 C2 N5 178.2(4) . . . . ?
C1 N3 C3 N2 -0.4(7) . . . . ?
C1 N3 C3 N6 178.9(4) . . . . ?
C2 N1 C1 N3 2.5(7) . . . . ?
C2 N1 C1 N4 -178.8(4) . . . . ?
C2 N2 C3 N3 1.7(7) . . . . ?
C2 N2 C3 N6 -177.6(4) . . . . ?
C2 N5 C8 C9 129.9(5) . . . . ?
C2 N5 C8 C13 -52.9(7) . . . . ?
C3 N2 C2 N1 -0.9(7) . . . . ?
C3 N2 C2 N5 179.9(4) . . . . ?
C3 N3 C1 N1 -1.9(7) . . . . ?
C3 N3 C1 N4 179.4(4) . . . . ?
C3 N6 C14 C15 85.1(5) . . . . ?
C3 N6 C14 C19 -150.3(5) . . . . ?
C4 N4 C1 N1 8.5(7) . . . . ?
C4 N4 C1 N3 -172.6(5) . . . . ?
C5 N4 C1 N1 178.0(5) . . . . ?
C5 N4 C1 N3 -3.1(7) . . . . ?
C6 N5 C2 N1 -6.3(7) . . . . ?
C6 N5 C2 N2 172.9(4) . . . . ?
C6 N5 C8 C9 -40.1(7) . . . . ?
C6 N5 C8 C13 137.2(5) . . . . ?
C7 N6 C3 N2 170.1(4) . . . . ?
C7 N6 C3 N3 -9.3(7) . . . . ?
C7 N6 C14 C15 -81.4(6) . . . . ?
C7 N6 C14 C19 43.1(6) . . . . ?
C8 N5 C2 N1 -176.3(4) . . . . ?
C8 N5 C2 N2 3.0(7) . . . . ?
C8 C9 C10 C11 -0.5(8) . . . . ?
C9 C8 C13 C12 -2.0(7) . . . . ?
C9 C10 C11 C12 0.0(9) . . . . ?
C10 C11 C12 C13 -0.5(9) . . . . ?
C11 C12 C13 C8 1.6(8) . . . . ?
C13 C8 C9 C10 1.5(7) . . . . ?
C14 N6 C3 N2 3.4(6) . . . . ?
C14 N6 C3 N3 -175.9(4) . . . . ?
C14 C15 C16 C17 -56.0(6) . . . . ?
C15 C14 C19 C18 -56.1(6) . . . . ?
C15 C16 C17 C18 54.8(7) . . . . ?
C16 C17 C18 C19 -56.0(7) . . . . ?
C17 C18 C19 C14 56.6(6) . . . . ?
C19 C14 C15 C16 56.7(5) . . . . ?
